data_2239499
loop_
_publ_author_name
'Ruanwas, Pumsak'
'Chantrapromma, Suchada'
'Ghabbour, Hazem A.'
'Fun, Hoong-Kun'

_publ_section_title
;
 (1<i>E</i>,4<i>E</i>)-1,5-Bis[4-(diethylamino)phenyl]penta-1,4-dien-3-one
;
_journal_coeditor_code SJ5396
_journal_issue 5
_journal_name_full 'Acta Crystallographica Section E'
_journal_page_first o589
_journal_page_last o590
_journal_paper_doi 10.1107/S1600536814008356
_journal_volume 70
_journal_year 2014
_chemical_formula_iupac 'C25 H32 N2 O'
_chemical_formula_moiety 'C25 H32 N2 O'
_chemical_formula_sum 'C25 H32 N2 O'
_chemical_formula_weight 376.53
_chemical_melting_point_gt 440
_chemical_melting_point_lt 441
_chemical_name_systematic
;
(1<i>E</i>,4<i>E</i>)-1,5-Bis[4-(diethylamino)phenyl]penta-1,4-dien-3-one
;
_space_group_crystal_system monoclinic
_space_group_IT_number 14
_space_group_name_Hall '-P 2ybc'
_space_group_name_H-M_alt 'P 1 21/c 1'
_symmetry_space_group_name_Hall '-P 2ybc'
_symmetry_space_group_name_H-M 'P 1 21/c 1'
_atom_sites_solution_hydrogens geom
_atom_sites_solution_primary direct
_atom_sites_solution_secondary difmap
_audit_creation_method SHELXL-97
_cell_angle_alpha 90.00
_cell_angle_beta 100.2621(13)
_cell_angle_gamma 90.00
_cell_formula_units_Z 8
_cell_length_a 10.4290(4)
_cell_length_b 40.4773(16)
_cell_length_c 10.8087(5)
_cell_measurement_reflns_used 10289
_cell_measurement_temperature 296(2)
_cell_measurement_theta_max 27.50
_cell_measurement_theta_min 2.16
_cell_volume 4489.8(3)
_computing_cell_refinement '<i>SAINT</i> (Bruker, 2009)'
_computing_data_collection '<i>APEX2</i> (Bruker, 2009)'
_computing_data_reduction '<i>SAINT</i> (Bruker, 2009)'
_computing_molecular_graphics 'Mercury (Macrae <i>et al.</i>, 2006)'
_computing_publication_material
;
SHELXTL (Sheldrick, 2008), PLATON (Spek, 2009), Mercury (Macrae
<i>et al.</i>,
2006) and publCIF (Westrip, 2010)
;
_computing_structure_refinement '<i>SHELXTL</i> (Sheldrick, 2008)'
_computing_structure_solution '<i>SHELXTL</i> (Sheldrick, 2008)'
_diffrn_ambient_temperature 296(2)
_diffrn_measured_fraction_theta_full 0.997
_diffrn_measured_fraction_theta_max 0.997
_diffrn_measurement_device_type 'Bruker APEXII D8 Venture'
_diffrn_measurement_method '\f and \w scans'
_diffrn_radiation_type MoK\a
_diffrn_radiation_wavelength 0.71073
_diffrn_reflns_av_R_equivalents 0.0365
_diffrn_reflns_av_sigmaI/netI 0.0297
_diffrn_reflns_limit_h_max 13
_diffrn_reflns_limit_h_min -13
_diffrn_reflns_limit_k_max 52
_diffrn_reflns_limit_k_min -52
_diffrn_reflns_limit_l_max 10
_diffrn_reflns_limit_l_min -14
_diffrn_reflns_number 79317
_diffrn_reflns_theta_full 27.50
_diffrn_reflns_theta_max 27.50
_diffrn_reflns_theta_min 2.16
_exptl_absorpt_coefficient_mu 0.068
_exptl_absorpt_correction_T_max 0.9773
_exptl_absorpt_correction_T_min 0.9722
_exptl_absorpt_correction_type multi-scan
_exptl_absorpt_process_details '(SADABS; Bruker, 2009)'
_exptl_crystal_colour Orange
_exptl_crystal_density_diffrn 1.114
_exptl_crystal_density_method 'not measured'
_exptl_crystal_description Block
_exptl_crystal_F_000 1632
_exptl_crystal_size_max 0.42
_exptl_crystal_size_mid 0.38
_exptl_crystal_size_min 0.34
_refine_diff_density_max 0.731
_refine_diff_density_min -0.502
_refine_ls_extinction_method none
_refine_ls_goodness_of_fit_ref 1.031
_refine_ls_hydrogen_treatment constr
_refine_ls_matrix_type full
_refine_ls_number_parameters 501
_refine_ls_number_reflns 10289
_refine_ls_number_restraints 0
_refine_ls_restrained_S_all 1.031
_refine_ls_R_factor_all 0.1439
_refine_ls_R_factor_gt 0.0833
_refine_ls_shift/su_max 0.001
_refine_ls_shift/su_mean 0.001
_refine_ls_structure_factor_coef Fsqd
_refine_ls_weighting_details 'calc w=1/[\s^2^(Fo^2^)+(0.1070P)^2^+2.8109P] where P=(Fo^2^+2Fc^2^)/3'
_refine_ls_weighting_scheme calc
_refine_ls_wR_factor_gt 0.2237
_refine_ls_wR_factor_ref 0.2695
_reflns_number_gt 5710
_reflns_number_total 10289
_reflns_threshold_expression I>2\s(I)
_cod_data_source_file sj5396sup1.cif
_cod_data_source_block I
_cod_database_code 2239499
_cod_database_fobs_code 2239499

loop_
_symmetry_equiv_pos_as_xyz
'x, y, z'
'-x, y+1/2, -z+1/2'
'-x, -y, -z'
'x, -y-1/2, z-1/2'

loop_
_atom_site_type_symbol
_atom_site_label
_atom_site_fract_x
_atom_site_fract_y
_atom_site_fract_z
_atom_site_U_iso_or_equiv
_atom_site_adp_type
_atom_site_calc_flag
_atom_site_refinement_flags
_atom_site_occupancy
_atom_site_symmetry_multiplicity
O O1A 0.1268(2) 0.96078(6) 0.7957(3) 0.1055(9) Uani d . 1 1
N N1A 0.4981(3) 1.14078(9) 0.9984(4) 0.1106(9) Uani d . 1 1
N N2A 0.3434(3) 0.78543(9) 0.4536(4) 0.1131(12) Uani d . 1 1
C C1A 0.2678(3) 1.07418(8) 0.9275(3) 0.0696(8) Uani d . 1 1
H H1AA 0.1786 1.0713 0.9230 0.084 Uiso calc R 1 1
C C2A 0.3180(3) 1.10444(8) 0.9626(3) 0.0713(8) Uani d . 1 1
H H2AA 0.2637 1.1211 0.9826 0.086 Uiso calc R 1 1
C C3A 0.4464(3) 1.11050(7) 0.9686(3) 0.0664(7) Uani d . 1 1
C C4A 0.5193(3) 1.08345(8) 0.9393(3) 0.0717(8) Uani d . 1 1
H H4AA 0.6082 1.0863 0.9418 0.086 Uiso calc R 1 1
C C5A 0.4671(3) 1.05332(8) 0.9075(3) 0.0661(8) Uani d . 1 1
H H5AA 0.5215 1.0362 0.8917 0.079 Uiso calc R 1 1
C C6A 0.3383(3) 1.04736(7) 0.8981(3) 0.0584(7) Uani d . 1 1
C C7A 0.2772(3) 1.01645(8) 0.8583(3) 0.0656(8) Uani d . 1 1
H H7AA 0.1883 1.0161 0.8597 0.079 Uiso calc R 1 1
C C8A 0.3216(3) 0.98812(8) 0.8197(3) 0.0679(8) Uani d . 1 1
H H8AA 0.4098 0.9865 0.8159 0.081 Uiso calc R 1 1
C C9A 0.2389(3) 0.95964(8) 0.7835(3) 0.0716(8) Uani d . 1 1
C C10A 0.2904(3) 0.93036(8) 0.7311(3) 0.0704(8) Uani d . 1 1
H H10A 0.3791 0.9298 0.7289 0.085 Uiso calc R 1 1
C C11A 0.2197(3) 0.90447(8) 0.6866(3) 0.0705(8) Uani d . 1 1
H H11A 0.1328 0.9057 0.6958 0.085 Uiso calc R 1 1
C C12A 0.2524(3) 0.87467(8) 0.6263(3) 0.0670(8) Uani d . 1 1
C C13A 0.1631(3) 0.85018(9) 0.5856(3) 0.0788(9) Uani d . 1 1
H H13A 0.0781 0.8533 0.5983 0.095 Uiso calc R 1 1
C C14A 0.1903(3) 0.82147(9) 0.5276(3) 0.0830(10) Uani d . 1 1
H H14A 0.1235 0.8064 0.5019 0.100 Uiso calc R 1 1
C C15A 0.3124(3) 0.81444(9) 0.5066(3) 0.0816(9) Uani d . 1 1
C C16A 0.4024(3) 0.83956(9) 0.5449(4) 0.0874(10) Uani d . 1 1
H H16A 0.4871 0.8368 0.5307 0.105 Uiso calc R 1 1
C C17A 0.3733(3) 0.86792(8) 0.6019(3) 0.0780(9) Uani d . 1 1
H H17A 0.4391 0.8834 0.6252 0.094 Uiso calc R 1 1
C C18A 0.4105(4) 1.17228(11) 0.9994(5) 0.1106(9) Uani d . 1 1
H H18A 0.4459 1.1910 0.9608 0.133 Uiso calc R 1 1
H H18B 0.3220 1.1682 0.9565 0.133 Uiso calc R 1 1
C C19A 0.4157(7) 1.1772(2) 1.1270(6) 0.191(3) Uani d . 1 1
H H19A 0.3680 1.1969 1.1397 0.287 Uiso calc R 1 1
H H19B 0.5048 1.1797 1.1676 0.287 Uiso calc R 1 1
H H19C 0.3778 1.1586 1.1620 0.287 Uiso calc R 1 1
C C20A 0.6287(4) 1.14794(10) 0.9907(5) 0.1053(14) Uani d . 1 1
H H20A 0.6831 1.1294 1.0234 0.126 Uiso calc R 1 1
H H20B 0.6571 1.1670 1.0427 0.126 Uiso calc R 1 1
C C21A 0.6470(4) 1.15506(13) 0.8543(6) 0.1359(19) Uani d . 1 1
H H21A 0.7367 1.1602 0.8536 0.204 Uiso calc R 1 1
H H21B 0.5934 1.1735 0.8216 0.204 Uiso calc R 1 1
H H21C 0.6221 1.1359 0.8031 0.204 Uiso calc R 1 1
C C22A 0.2518(5) 0.75844(13) 0.4196(6) 0.1341(19) Uani d . 1 1
H H22A 0.2928 0.7379 0.4519 0.161 Uiso calc R 1 1
H H22B 0.1766 0.7619 0.4594 0.161 Uiso calc R 1 1
C C23A 0.2087(6) 0.7554(2) 0.2853(6) 0.192(3) Uani d . 1 1
H H23A 0.1598 0.7353 0.2675 0.288 Uiso calc R 1 1
H H23B 0.2830 0.7549 0.2442 0.288 Uiso calc R 1 1
H H23C 0.1545 0.7739 0.2551 0.288 Uiso calc R 1 1
C C24A 0.4748(4) 0.77697(11) 0.4505(5) 0.1150(15) Uani d . 1 1
H H24A 0.5193 0.7960 0.4232 0.138 Uiso calc R 1 1
H H24B 0.4770 0.7593 0.3901 0.138 Uiso calc R 1 1
C C25A 0.5461(5) 0.76578(13) 0.5796(6) 0.1391(19) Uani d . 1 1
H H25A 0.6335 0.7594 0.5738 0.209 Uiso calc R 1 1
H H25B 0.5012 0.7473 0.6076 0.209 Uiso calc R 1 1
H H25C 0.5485 0.7836 0.6385 0.209 Uiso calc R 1 1
O O1B 0.1127(3) 0.24045(6) 1.2120(2) 0.0964(8) Uani d . 1 1
N N1B 0.3342(3) 0.42416(6) 0.9287(2) 0.0746(7) Uani d . 1 1
N N2B -0.0762(3) 0.06584(7) 0.7744(3) 0.0836(6) Uani d . 1 1
C C1B 0.2823(3) 0.35510(8) 1.1411(3) 0.0695(8) Uani d . 1 1
H H1BA 0.2950 0.3505 1.2267 0.083 Uiso calc R 1 1
C C2B 0.3181(3) 0.38536(8) 1.1016(3) 0.0696(8) Uani d . 1 1
H H2BA 0.3553 0.4008 1.1610 0.084 Uiso calc R 1 1
C C3B 0.2996(3) 0.39377(7) 0.9702(3) 0.0608(7) Uani d . 1 1
C C4B 0.2444(3) 0.36941(7) 0.8815(3) 0.0641(7) Uani d . 1 1
H H4BA 0.2315 0.3740 0.7959 0.077 Uiso calc R 1 1
C C5B 0.2105(3) 0.33926(7) 0.9227(3) 0.0621(7) Uani d . 1 1
H H5BA 0.1756 0.3235 0.8636 0.074 Uiso calc R 1 1
C C6B 0.2267(3) 0.33099(7) 1.0545(3) 0.0585(7) Uani d . 1 1
C C7B 0.1895(3) 0.29952(7) 1.1018(3) 0.0637(7) Uani d . 1 1
H H7BA 0.2029 0.2970 1.1887 0.076 Uiso calc R 1 1
C C8B 0.1380(3) 0.27394(7) 1.0328(3) 0.0628(7) Uani d . 1 1
H H8BA 0.1215 0.2756 0.9456 0.075 Uiso calc R 1 1
C C9B 0.1068(3) 0.24305(8) 1.0936(3) 0.0656(7) Uani d . 1 1
C C10B 0.0684(3) 0.21543(7) 1.0052(3) 0.0642(7) Uani d . 1 1
H H10B 0.0672 0.2185 0.9197 0.077 Uiso calc R 1 1
C C11B 0.0353(3) 0.18616(7) 1.0473(3) 0.0635(7) Uani d . 1 1
H H11B 0.0329 0.1849 1.1327 0.076 Uiso calc R 1 1
C C12B 0.0026(3) 0.15601(7) 0.9747(3) 0.0584(7) Uani d . 1 1
C C13B -0.0287(3) 0.12771(7) 1.0357(3) 0.0627(7) Uani d . 1 1
H H13B -0.0297 0.1286 1.1215 0.075 Uiso calc R 1 1
C C14B -0.0583(3) 0.09850(7) 0.9723(3) 0.0631(7) Uani d . 1 1
H H14B -0.0800 0.0802 1.0162 0.076 Uiso calc R 1 1
C C15B -0.0564(3) 0.09543(7) 0.8384(3) 0.0653(7) Uani d . 1 1
C C16B -0.0273(3) 0.12416(8) 0.7745(3) 0.0712(8) Uani d . 1 1
H H16B -0.0272 0.1235 0.6885 0.085 Uiso calc R 1 1
C C17B 0.0009(3) 0.15306(8) 0.8405(3) 0.0675(8) Uani d . 1 1
H H17B 0.0199 0.1717 0.7969 0.081 Uiso calc R 1 1
C C18B 0.3718(4) 0.45130(9) 1.0227(4) 0.0888(10) Uani d . 1 1
H H18C 0.3391 0.4722 0.9858 0.107 Uiso calc R 1 1
H H18D 0.3316 0.4473 1.0956 0.107 Uiso calc R 1 1
C C19B 0.5093(5) 0.45352(13) 1.0617(5) 0.1251(16) Uani d . 1 1
H H19D 0.5293 0.4709 1.1226 0.188 Uiso calc R 1 1
H H19E 0.5493 0.4583 0.9902 0.188 Uiso calc R 1 1
H H19F 0.5420 0.4329 1.0985 0.188 Uiso calc R 1 1
C C20B 0.3069(3) 0.43348(8) 0.7920(3) 0.0752(8) Uani d . 1 1
H H20C 0.3648 0.4513 0.7779 0.090 Uiso calc R 1 1
H H20D 0.3253 0.4147 0.7423 0.090 Uiso calc R 1 1
C C21B 0.1729(4) 0.44383(10) 0.7499(4) 0.0940(11) Uani d . 1 1
H H21D 0.1603 0.4495 0.6624 0.141 Uiso calc R 1 1
H H21E 0.1546 0.4627 0.7977 0.141 Uiso calc R 1 1
H H21F 0.1152 0.4261 0.7618 0.141 Uiso calc R 1 1
C C22B -0.0880(4) 0.03430(9) 0.8460(3) 0.0836(6) Uani d . 1 1
H H22C -0.0547 0.0159 0.8035 0.100 Uiso calc R 1 1
H H22D -0.0366 0.0360 0.9299 0.100 Uiso calc R 1 1
C C23B -0.2198(4) 0.02852(12) 0.8539(5) 0.1128(14) Uani d . 1 1
H H23D -0.2272 0.0078 0.8956 0.169 Uiso calc R 1 1
H H23E -0.2710 0.0278 0.7708 0.169 Uiso calc R 1 1
H H23F -0.2509 0.0460 0.9008 0.169 Uiso calc R 1 1
C C24B -0.0960(4) 0.06305(10) 0.6325(3) 0.0905(11) Uani d . 1 1
H H24C -0.1620 0.0464 0.6054 0.109 Uiso calc R 1 1
H H24D -0.1289 0.0840 0.5962 0.109 Uiso calc R 1 1
C C25B 0.0196(5) 0.05458(15) 0.5839(5) 0.1399(19) Uani d . 1 1
H H25D -0.0022 0.0517 0.4945 0.210 Uiso calc R 1 1
H H25E 0.0554 0.0344 0.6221 0.210 Uiso calc R 1 1
H H25F 0.0826 0.0720 0.6028 0.210 Uiso calc R 1 1

loop_
_atom_site_aniso_label
_atom_site_aniso_U_11
_atom_site_aniso_U_22
_atom_site_aniso_U_33
_atom_site_aniso_U_12
_atom_site_aniso_U_13
_atom_site_aniso_U_23
O1A 0.0640(15) 0.0930(18) 0.167(3) -0.0138(12) 0.0397(16) -0.0133(17)
N1A 0.0909(18) 0.0963(19) 0.150(3) -0.0101(14) 0.0372(17) -0.0256(17)
N2A 0.085(2) 0.093(2) 0.164(3) -0.0271(18) 0.030(2) -0.043(2)
C1A 0.0505(15) 0.079(2) 0.083(2) 0.0094(14) 0.0213(14) 0.0172(17)
C2A 0.0662(18) 0.068(2) 0.086(2) 0.0179(15) 0.0298(16) 0.0121(16)
C3A 0.0608(17) 0.0623(18) 0.078(2) 0.0055(14) 0.0163(14) 0.0012(15)
C4A 0.0486(15) 0.071(2) 0.094(2) 0.0055(14) 0.0083(15) -0.0018(17)
C5A 0.0465(15) 0.0704(19) 0.080(2) 0.0135(13) 0.0082(13) 0.0019(15)
C6A 0.0505(15) 0.0649(17) 0.0601(16) 0.0065(13) 0.0109(12) 0.0124(13)
C7A 0.0502(15) 0.074(2) 0.0728(19) 0.0014(14) 0.0128(13) 0.0181(15)
C8A 0.0539(16) 0.071(2) 0.080(2) -0.0022(14) 0.0140(14) 0.0118(16)
C9A 0.0588(18) 0.075(2) 0.083(2) -0.0042(15) 0.0173(15) 0.0096(16)
C10A 0.0582(17) 0.073(2) 0.080(2) -0.0022(15) 0.0113(15) 0.0097(16)
C11A 0.0581(17) 0.074(2) 0.080(2) -0.0045(15) 0.0130(15) 0.0181(17)
C12A 0.0573(17) 0.0680(19) 0.0731(19) -0.0080(14) 0.0044(14) 0.0130(15)
C13A 0.0582(18) 0.079(2) 0.098(2) -0.0142(16) 0.0114(16) 0.0093(19)
C14A 0.063(2) 0.084(2) 0.098(3) -0.0236(17) 0.0041(17) 0.001(2)
C15A 0.071(2) 0.078(2) 0.095(2) -0.0172(17) 0.0119(17) -0.0069(19)
C16A 0.0618(19) 0.083(2) 0.118(3) -0.0147(17) 0.0155(18) -0.010(2)
C17A 0.0570(18) 0.070(2) 0.104(3) -0.0157(15) 0.0064(16) 0.0020(18)
C18A 0.0909(18) 0.0963(19) 0.150(3) -0.0101(14) 0.0372(17) -0.0256(17)
C19A 0.185(7) 0.266(9) 0.112(4) -0.041(6) -0.001(4) 0.006(5)
C20A 0.074(2) 0.077(2) 0.162(4) -0.0083(18) 0.015(2) -0.015(3)
C21A 0.080(3) 0.143(4) 0.189(6) -0.003(3) 0.037(3) 0.031(4)
C22A 0.112(4) 0.131(4) 0.164(5) -0.035(3) 0.038(3) -0.054(4)
C23A 0.145(5) 0.288(9) 0.141(5) -0.077(6) 0.018(4) -0.055(6)
C24A 0.100(3) 0.099(3) 0.157(5) -0.020(2) 0.051(3) -0.039(3)
C25A 0.120(4) 0.123(4) 0.179(6) 0.011(3) 0.041(4) -0.013(4)
O1B 0.134(2) 0.0927(17) 0.0633(14) -0.0248(15) 0.0186(13) -0.0008(12)
N1B 0.0829(18) 0.0649(16) 0.0698(16) -0.0111(13) -0.0032(13) -0.0023(13)
N2B 0.0940(16) 0.0742(14) 0.0833(15) -0.0112(12) 0.0177(12) -0.0050(11)
C1B 0.082(2) 0.071(2) 0.0533(16) -0.0018(16) 0.0069(14) -0.0071(14)
C2B 0.080(2) 0.0655(19) 0.0590(17) -0.0057(15) 0.0018(14) -0.0119(14)
C3B 0.0572(16) 0.0609(17) 0.0621(17) 0.0046(13) 0.0046(13) -0.0066(13)
C4B 0.0693(18) 0.0680(19) 0.0514(15) 0.0025(14) 0.0006(13) -0.0048(13)
C5B 0.0631(17) 0.0613(18) 0.0586(17) -0.0005(13) 0.0021(13) -0.0118(13)
C6B 0.0573(15) 0.0621(17) 0.0557(16) 0.0044(12) 0.0091(12) -0.0044(13)
C7B 0.0647(17) 0.0709(19) 0.0559(16) 0.0036(14) 0.0119(13) -0.0056(14)
C8B 0.0647(17) 0.0656(18) 0.0583(16) 0.0015(14) 0.0116(13) -0.0017(14)
C9B 0.0678(18) 0.0706(19) 0.0590(18) -0.0025(14) 0.0131(14) -0.0008(14)
C10B 0.0646(17) 0.0654(18) 0.0631(17) -0.0018(14) 0.0127(13) 0.0044(14)
C11B 0.0582(16) 0.0703(19) 0.0617(17) 0.0000(13) 0.0099(13) 0.0069(14)
C12B 0.0517(15) 0.0583(16) 0.0649(17) 0.0045(12) 0.0095(12) 0.0089(13)
C13B 0.0603(16) 0.0697(19) 0.0580(16) 0.0013(13) 0.0104(13) 0.0109(14)
C14B 0.0608(16) 0.0608(17) 0.0681(18) -0.0019(13) 0.0126(13) 0.0143(14)
C15B 0.0634(17) 0.0627(18) 0.0690(19) 0.0015(13) 0.0094(14) 0.0050(14)
C16B 0.085(2) 0.070(2) 0.0606(17) 0.0006(16) 0.0186(15) 0.0078(15)
C17B 0.0721(19) 0.0623(18) 0.0706(19) 0.0015(14) 0.0195(15) 0.0147(15)
C18B 0.101(3) 0.078(2) 0.084(2) -0.0184(19) 0.006(2) -0.0005(18)
C19B 0.109(3) 0.142(4) 0.118(4) -0.041(3) 0.002(3) -0.017(3)
C20B 0.076(2) 0.069(2) 0.079(2) -0.0070(16) 0.0113(16) 0.0002(16)
C21B 0.086(2) 0.094(3) 0.097(3) 0.009(2) 0.003(2) 0.012(2)
C22B 0.0940(16) 0.0742(14) 0.0833(15) -0.0112(12) 0.0177(12) -0.0050(11)
C23B 0.077(2) 0.127(3) 0.138(4) 0.009(2) 0.030(2) -0.006(3)
C24B 0.111(3) 0.083(2) 0.074(2) -0.008(2) 0.008(2) -0.0031(18)
C25B 0.120(4) 0.199(6) 0.106(3) 0.020(4) 0.031(3) -0.002(4)

loop_
_atom_type_symbol
_atom_type_description
_atom_type_scat_dispersion_real
_atom_type_scat_dispersion_imag
_atom_type_scat_source
C C 0.0033 0.0016 'International Tables Vol C Tables 4.2.6.8 and 6.1.1.4'
H H 0.0000 0.0000 'International Tables Vol C Tables 4.2.6.8 and 6.1.1.4'
N N 0.0061 0.0033 'International Tables Vol C Tables 4.2.6.8 and 6.1.1.4'
O O 0.0106 0.0060 'International Tables Vol C Tables 4.2.6.8 and 6.1.1.4'

loop_
_geom_angle_atom_site_label_1
_geom_angle_atom_site_label_2
_geom_angle_atom_site_label_3
_geom_angle
C3A N1A C20A 121.3(3)
C3A N1A C18A 121.9(3)
C20A N1A C18A 113.8(3)
C15A N2A C24A 121.2(3)
C15A N2A C22A 123.7(4)
C24A N2A C22A 114.0(4)
C2A C1A C6A 125.4(3)
C2A C1A H1AA 117.3
C6A C1A H1AA 117.3
C3A C2A C1A 120.4(3)
C3A C2A H2AA 119.8
C1A C2A H2AA 119.8
C2A C3A N1A 121.7(3)
C2A C3A C4A 114.8(3)
N1A C3A C4A 123.5(3)
C5A C4A C3A 123.4(3)
C5A C4A H4AA 118.3
C3A C4A H4AA 118.3
C6A C5A C4A 122.0(3)
C6A C5A H5AA 119.0
C4A C5A H5AA 119.0
C5A C6A C1A 113.9(3)
C5A C6A C7A 124.1(3)
C1A C6A C7A 121.9(3)
C8A C7A C6A 133.1(3)
C8A C7A H7AA 113.4
C6A C7A H7AA 113.4
C7A C8A C9A 123.0(3)
C7A C8A H8AA 118.5
C9A C8A H8AA 118.5
O1A C9A C8A 118.9(3)
O1A C9A C10A 120.5(3)
C8A C9A C10A 120.6(3)
C11A C10A C9A 124.5(3)
C11A C10A H10A 117.7
C9A C10A H10A 117.7
C10A C11A C12A 131.8(3)
C10A C11A H11A 114.1
C12A C11A H11A 114.1
C17A C12A C13A 113.0(3)
C17A C12A C11A 123.9(3)
C13A C12A C11A 123.1(3)
C14A C13A C12A 124.8(3)
C14A C13A H13A 117.6
C12A C13A H13A 117.6
C15A C14A C13A 121.9(3)
C15A C14A H14A 119.1
C13A C14A H14A 119.1
C14A C15A N2A 123.1(3)
C14A C15A C16A 113.4(3)
N2A C15A C16A 123.5(3)
C17A C16A C15A 123.8(3)
C17A C16A H16A 118.1
C15A C16A H16A 118.1
C12A C17A C16A 123.1(3)
C12A C17A H17A 118.5
C16A C17A H17A 118.5
C19A C18A N1A 101.9(5)
C19A C18A H18A 111.4
N1A C18A H18A 111.4
C19A C18A H18B 111.4
N1A C18A H18B 111.4
H18A C18A H18B 109.3
C18A C19A H19A 109.5
C18A C19A H19B 109.5
H19A C19A H19B 109.5
C18A C19A H19C 109.5
H19A C19A H19C 109.5
H19B C19A H19C 109.5
N1A C20A C21A 112.3(4)
N1A C20A H20A 109.1
C21A C20A H20A 109.1
N1A C20A H20B 109.1
C21A C20A H20B 109.1
H20A C20A H20B 107.9
C20A C21A H21A 109.5
C20A C21A H21B 109.5
H21A C21A H21B 109.5
C20A C21A H21C 109.5
H21A C21A H21C 109.5
H21B C21A H21C 109.5
C23A C22A N2A 113.0(5)
C23A C22A H22A 109.0
N2A C22A H22A 109.0
C23A C22A H22B 109.0
N2A C22A H22B 109.0
H22A C22A H22B 107.8
C22A C23A H23A 109.5
C22A C23A H23B 109.5
H23A C23A H23B 109.5
C22A C23A H23C 109.5
H23A C23A H23C 109.5
H23B C23A H23C 109.5
N2A C24A C25A 111.4(4)
N2A C24A H24A 109.3
C25A C24A H24A 109.3
N2A C24A H24B 109.3
C25A C24A H24B 109.3
H24A C24A H24B 108.0
C24A C25A H25A 109.5
C24A C25A H25B 109.5
H25A C25A H25B 109.5
C24A C25A H25C 109.5
H25A C25A H25C 109.5
H25B C25A H25C 109.5
C3B N1B C18B 119.0(3)
C3B N1B C20B 121.9(2)
C18B N1B C20B 117.6(3)
C15B N2B C22B 119.7(3)
C15B N2B C24B 123.6(3)
C22B N2B C24B 116.5(3)
C2B C1B C6B 121.1(3)
C2B C1B H1BA 119.4
C6B C1B H1BA 119.4
C1B C2B C3B 121.5(3)
C1B C2B H2BA 119.3
C3B C2B H2BA 119.3
N1B C3B C4B 119.8(3)
N1B C3B C2B 122.3(3)
C4B C3B C2B 117.9(3)
C5B C4B C3B 119.7(3)
C5B C4B H4BA 120.1
C3B C4B H4BA 120.1
C4B C5B C6B 122.5(3)
C4B C5B H5BA 118.8
C6B C5B H5BA 118.8
C1B C6B C5B 117.3(3)
C1B C6B C7B 118.7(3)
C5B C6B C7B 124.0(3)
C8B C7B C6B 126.3(3)
C8B C7B H7BA 116.9
C6B C7B H7BA 116.9
C7B C8B C9B 120.5(3)
C7B C8B H8BA 119.7
C9B C8B H8BA 119.7
O1B C9B C8B 122.8(3)
O1B C9B C10B 123.0(3)
C8B C9B C10B 114.2(3)
C11B C10B C9B 120.5(3)
C11B C10B H10B 119.7
C9B C10B H10B 119.7
C10B C11B C12B 127.5(3)
C10B C11B H11B 116.2
C12B C11B H11B 116.2
C13B C12B C17B 116.4(3)
C13B C12B C11B 119.1(3)
C17B C12B C11B 124.5(3)
C14B C13B C12B 121.5(3)
C14B C13B H13B 119.2
C12B C13B H13B 119.2
C13B C14B C15B 121.9(3)
C13B C14B H14B 119.1
C15B C14B H14B 119.1
N2B C15B C16B 119.7(3)
N2B C15B C14B 123.0(3)
C16B C15B C14B 117.2(3)
C17B C16B C15B 119.5(3)
C17B C16B H16B 120.3
C15B C16B H16B 120.3
C16B C17B C12B 123.5(3)
C16B C17B H17B 118.3
C12B C17B H17B 118.3
C19B C18B N1B 112.0(4)
C19B C18B H18C 109.2
N1B C18B H18C 109.2
C19B C18B H18D 109.2
N1B C18B H18D 109.2
H18C C18B H18D 107.9
C18B C19B H19D 109.5
C18B C19B H19E 109.5
H19D C19B H19E 109.5
C18B C19B H19F 109.5
H19D C19B H19F 109.5
H19E C19B H19F 109.5
C21B C20B N1B 112.6(3)
C21B C20B H20C 109.1
N1B C20B H20C 109.1
C21B C20B H20D 109.1
N1B C20B H20D 109.1
H20C C20B H20D 107.8
C20B C21B H21D 109.5
C20B C21B H21E 109.5
H21D C21B H21E 109.5
C20B C21B H21F 109.5
H21D C21B H21F 109.5
H21E C21B H21F 109.5
C23B C22B N2B 109.9(3)
C23B C22B H22C 109.7
N2B C22B H22C 109.7
C23B C22B H22D 109.7
N2B C22B H22D 109.7
H22C C22B H22D 108.2
C22B C23B H23D 109.5
C22B C23B H23E 109.5
H23D C23B H23E 109.5
C22B C23B H23F 109.5
H23D C23B H23F 109.5
H23E C23B H23F 109.5
C25B C24B N2B 114.5(4)
C25B C24B H24C 108.6
N2B C24B H24C 108.6
C25B C24B H24D 108.6
N2B C24B H24D 108.6
H24C C24B H24D 107.6
C24B C25B H25D 109.5
C24B C25B H25E 109.5
H25D C25B H25E 109.5
C24B C25B H25F 109.5
H25D C25B H25F 109.5
H25E C25B H25F 109.5

loop_
_geom_bond_atom_site_label_1
_geom_bond_atom_site_label_2
_geom_bond_distance
O1A C9A 1.201(4)
N1A C3A 1.355(4)
N1A C20A 1.409(5)
N1A C18A 1.570(5)
N2A C15A 1.370(5)
N2A C24A 1.419(5)
N2A C22A 1.455(5)
C1A C2A 1.359(5)
C1A C6A 1.379(4)
C1A H1AA 0.9300
C2A C3A 1.351(4)
C2A H2AA 0.9300
C3A C4A 1.401(4)
C4A C5A 1.355(4)
C4A H4AA 0.9300
C5A C6A 1.351(4)
C5A H5AA 0.9300
C6A C7A 1.434(4)
C7A C8A 1.331(4)
C7A H7AA 0.9300
C8A C9A 1.451(4)
C8A H8AA 0.9300
C9A C10A 1.456(5)
C10A C11A 1.322(4)
C10A H10A 0.9300
C11A C12A 1.440(5)
C11A H11A 0.9300
C12A C17A 1.361(4)
C12A C13A 1.378(4)
C13A C14A 1.374(5)
C13A H13A 0.9300
C14A C15A 1.362(5)
C14A H14A 0.9300
C15A C16A 1.396(5)
C16A C17A 1.362(5)
C16A H16A 0.9300
C17A H17A 0.9300
C18A C19A 1.385(7)
C18A H18A 0.9700
C18A H18B 0.9700
C19A H19A 0.9600
C19A H19B 0.9600
C19A H19C 0.9600
C20A C21A 1.547(7)
C20A H20A 0.9700
C20A H20B 0.9700
C21A H21A 0.9600
C21A H21B 0.9600
C21A H21C 0.9600
C22A C23A 1.447(7)
C22A H22A 0.9700
C22A H22B 0.9700
C23A H23A 0.9600
C23A H23B 0.9600
C23A H23C 0.9600
C24A C25A 1.528(7)
C24A H24A 0.9700
C24A H24B 0.9700
C25A H25A 0.9600
C25A H25B 0.9600
C25A H25C 0.9600
O1B C9B 1.275(3)
N1B C3B 1.379(4)
N1B C18B 1.500(4)
N1B C20B 1.502(4)
N2B C15B 1.380(4)
N2B C22B 1.509(4)
N2B C24B 1.515(4)
C1B C2B 1.371(4)
C1B C6B 1.404(4)
C1B H1BA 0.9300
C2B C3B 1.440(4)
C2B H2BA 0.9300
C3B C4B 1.423(4)
C4B C5B 1.367(4)
C4B H4BA 0.9300
C5B C6B 1.444(4)
C5B H5BA 0.9300
C6B C7B 1.451(4)
C7B C8B 1.332(4)
C7B H7BA 0.9300
C8B C9B 1.475(4)
C8B H8BA 0.9300
C9B C10B 1.478(4)
C10B C11B 1.336(4)
C10B H10B 0.9300
C11B C12B 1.458(4)
C11B H11B 0.9300
C12B C13B 1.390(4)
C12B C17B 1.453(4)
C13B C14B 1.374(4)
C13B H13B 0.9300
C14B C15B 1.457(4)
C14B H14B 0.9300
C15B C16B 1.413(4)
C16B C17B 1.374(4)
C16B H16B 0.9300
C17B H17B 0.9300
C18B C19B 1.423(6)
C18B H18C 0.9700
C18B H18D 0.9700
C19B H19D 0.9600
C19B H19E 0.9600
C19B H19F 0.9600
C20B C21B 1.453(5)
C20B H20C 0.9700
C20B H20D 0.9700
C21B H21D 0.9600
C21B H21E 0.9600
C21B H21F 0.9600
C22B C23B 1.412(5)
C22B H22C 0.9700
C22B H22D 0.9700
C23B H23D 0.9600
C23B H23E 0.9600
C23B H23F 0.9600
C24B C25B 1.440(6)
C24B H24C 0.9700
C24B H24D 0.9700
C25B H25D 0.9600
C25B H25E 0.9600
C25B H25F 0.9600

loop_
_geom_hbond_atom_site_label_D
_geom_hbond_atom_site_label_H
_geom_hbond_atom_site_label_A
_geom_hbond_site_symmetry_A
_geom_hbond_distance_DH
_geom_hbond_distance_HA
_geom_hbond_distance_DA
_geom_hbond_angle_DHA
_geom_hbond_publ_flag
C8B H8BA O1B 4_565 0.93 2.59 3.479(4) 160 y
C16A H16A Cg3 2_657 0.93 2.91 3.758(4) 152 y
C21A H21A Cg4 1_665 0.96 2.79 3.541(5) 136 y

loop_
_geom_torsion_atom_site_label_1
_geom_torsion_atom_site_label_2
_geom_torsion_atom_site_label_3
_geom_torsion_atom_site_label_4
_geom_torsion
C6A C1A C2A C3A 1.4(5)
C1A C2A C3A N1A 177.4(3)
C1A C2A C3A C4A -1.4(5)
C20A N1A C3A C2A -172.7(4)
C18A N1A C3A C2A -13.4(6)
C20A N1A C3A C4A 6.0(6)
C18A N1A C3A C4A 165.3(4)
C2A C3A C4A C5A -0.1(5)
N1A C3A C4A C5A -178.9(3)
C3A C4A C5A C6A 2.0(5)
C4A C5A C6A C1A -2.0(4)
C4A C5A C6A C7A 176.5(3)
C2A C1A C6A C5A 0.4(5)
C2A C1A C6A C7A -178.2(3)
C5A C6A C7A C8A -2.1(5)
C1A C6A C7A C8A 176.2(3)
C6A C7A C8A C9A -179.9(3)
C7A C8A C9A O1A -4.7(5)
C7A C8A C9A C10A 174.3(3)
O1A C9A C10A C11A 4.6(5)
C8A C9A C10A C11A -174.4(3)
C9A C10A C11A C12A 176.3(3)
C10A C11A C12A C17A -0.9(6)
C10A C11A C12A C13A -179.8(3)
C17A C12A C13A C14A 0.8(5)
C11A C12A C13A C14A 179.8(3)
C12A C13A C14A C15A 1.1(6)
C13A C14A C15A N2A 177.3(4)
C13A C14A C15A C16A -2.5(5)
C24A N2A C15A C14A -170.5(4)
C22A N2A C15A C14A -3.1(7)
C24A N2A C15A C16A 9.2(7)
C22A N2A C15A C16A 176.6(5)
C14A C15A C16A C17A 2.3(6)
N2A C15A C16A C17A -177.5(4)
C13A C12A C17A C16A -1.0(5)
C11A C12A C17A C16A 179.9(3)
C15A C16A C17A C12A -0.5(6)
C3A N1A C18A C19A 104.1(5)
C20A N1A C18A C19A -95.1(5)
C3A N1A C20A C21A 79.5(5)
C18A N1A C20A C21A -81.4(5)
C15A N2A C22A C23A 106.8(6)
C24A N2A C22A C23A -85.0(6)
C15A N2A C24A C25A 75.1(6)
C22A N2A C24A C25A -93.4(5)
C6B C1B C2B C3B 0.4(5)
C18B N1B C3B C4B 170.2(3)
C20B N1B C3B C4B 4.4(4)
C18B N1B C3B C2B -10.3(4)
C20B N1B C3B C2B -176.1(3)
C1B C2B C3B N1B 179.5(3)
C1B C2B C3B C4B -1.0(4)
N1B C3B C4B C5B 179.8(3)
C2B C3B C4B C5B 0.3(4)
C3B C4B C5B C6B 0.9(4)
C2B C1B C6B C5B 0.7(4)
C2B C1B C6B C7B -179.4(3)
C4B C5B C6B C1B -1.4(4)
C4B C5B C6B C7B 178.7(3)
C1B C6B C7B C8B -178.7(3)
C5B C6B C7B C8B 1.1(5)
C6B C7B C8B C9B 178.9(3)
C7B C8B C9B O1B 8.3(5)
C7B C8B C9B C10B -171.6(3)
O1B C9B C10B C11B 1.2(5)
C8B C9B C10B C11B -178.8(3)
C9B C10B C11B C12B -176.1(3)
C10B C11B C12B C13B 179.6(3)
C10B C11B C12B C17B 0.0(5)
C17B C12B C13B C14B 0.7(4)
C11B C12B C13B C14B -179.0(3)
C12B C13B C14B C15B 1.0(4)
C22B N2B C15B C16B 171.2(3)
C24B N2B C15B C16B -13.0(5)
C22B N2B C15B C14B -5.9(5)
C24B N2B C15B C14B 169.9(3)
C13B C14B C15B N2B 175.0(3)
C13B C14B C15B C16B -2.2(4)
N2B C15B C16B C17B -175.6(3)
C14B C15B C16B C17B 1.7(4)
C15B C16B C17B C12B -0.1(5)
C13B C12B C17B C16B -1.2(4)
C11B C12B C17B C16B 178.4(3)
C3B N1B C18B C19B 96.1(4)
C20B N1B C18B C19B -97.5(4)
C3B N1B C20B C21B 79.9(4)
C18B N1B C20B C21B -86.1(4)
C15B N2B C22B C23B 90.3(4)
C24B N2B C22B C23B -85.8(4)
C15B N2B C24B C25B 97.6(5)
C22B N2B C24B C25B -86.5(5)
